data_1508112
loop_
_publ_author_name
'Bonyhady, Simon J.'
'Collis, David'
'Frenking, Gernot'
'Holzmann, Nicole'
'Jones, Cameron'
'Stasch, Andreas'

_publ_section_title
;
 Synthesis of a stable adduct of dialane(4) (Al2H4) via hydrogenation of a
 magnesium(I) dimer.
;
_journal_issue 10
_journal_name_full 'Nature chemistry'
_journal_page_first 865
_journal_page_last 869
_journal_paper_doi 10.1038/nchem.762
_journal_volume 2
_journal_year 2010
_chemical_formula_sum 'C70 H112 Al2 N4'
_chemical_formula_weight 1063.60
_chemical_name_systematic
; 
 ? 
;
_space_group_IT_number 2
_symmetry_cell_setting triclinic
_symmetry_space_group_name_Hall '-P 1'
_symmetry_space_group_name_H-M 'P -1'
_atom_sites_solution_hydrogens geom
_atom_sites_solution_primary direct
_atom_sites_solution_secondary difmap
_audit_creation_method SHELXL-97
_cell_angle_alpha 71.643(2)
_cell_angle_beta 77.501(2)
_cell_angle_gamma 67.680(2)
_cell_formula_units_Z 1
_cell_length_a 10.6060(7)
_cell_length_b 11.9107(7)
_cell_length_c 15.3949(10)
_cell_measurement_temperature 123(2)
_cell_volume 1697.09(19)
_computing_structure_refinement 'SHELXL-97 (Sheldrick, 1997)'
_computing_structure_solution 'SHELXS-97 (Sheldrick, 1990)'
_diffrn_ambient_temperature 123(2)
_diffrn_measured_fraction_theta_full 0.943
_diffrn_measured_fraction_theta_max 0.943
_diffrn_measurement_device_type 'Bruker X8 CCD'
_diffrn_radiation_monochromator graphite
_diffrn_radiation_source 'fine-focus sealed tube'
_diffrn_radiation_type MoK\a
_diffrn_radiation_wavelength 0.71073
_diffrn_reflns_av_R_equivalents 0.0380
_diffrn_reflns_av_sigmaI/netI 0.0477
_diffrn_reflns_limit_h_max 14
_diffrn_reflns_limit_h_min -9
_diffrn_reflns_limit_k_max 15
_diffrn_reflns_limit_k_min -15
_diffrn_reflns_limit_l_max 20
_diffrn_reflns_limit_l_min -19
_diffrn_reflns_number 26878
_diffrn_reflns_theta_full 28.00
_diffrn_reflns_theta_max 28.00
_diffrn_reflns_theta_min 2.81
_exptl_absorpt_coefficient_mu 0.083
_exptl_absorpt_correction_T_max 0.962
_exptl_absorpt_correction_T_min 0.948
_exptl_absorpt_correction_type multi-scan
_exptl_absorpt_process_details 'SADABS (Sheldrick, 1997)'
_exptl_crystal_colour colourless
_exptl_crystal_density_diffrn 1.041
_exptl_crystal_density_method 'not measured'
_exptl_crystal_description block
_exptl_crystal_F_000 586
_exptl_crystal_size_max 0.60
_exptl_crystal_size_mid 0.50
_exptl_crystal_size_min 0.45
_refine_diff_density_max 0.445
_refine_diff_density_min -0.352
_refine_diff_density_rms 0.046
_refine_ls_extinction_method none
_refine_ls_goodness_of_fit_ref 1.032
_refine_ls_hydrogen_treatment mixed
_refine_ls_matrix_type full
_refine_ls_number_parameters 355
_refine_ls_number_reflns 7720
_refine_ls_number_restraints 18
_refine_ls_restrained_S_all 1.085
_refine_ls_R_factor_all 0.0870
_refine_ls_R_factor_gt 0.0583
_refine_ls_shift/su_max 0.000
_refine_ls_shift/su_mean 0.000
_refine_ls_structure_factor_coef Fsqd
_refine_ls_weighting_details 'calc w=1/[\s^2^(Fo^2^)+(0.0677P)^2^+0.7342P] where P=(Fo^2^+2Fc^2^)/3'
_refine_ls_weighting_scheme calc
_refine_ls_wR_factor_gt 0.1402
_refine_ls_wR_factor_ref 0.1566
_reflns_number_gt 5542
_reflns_number_total 7720
_reflns_threshold_expression >2sigma(I)
_cod_data_source_file nchem.762-s6.cif
_cod_data_source_block compound10
_cod_original_sg_symbol_H-M P-1
_cod_database_code 1508112

loop_
_symmetry_equiv_pos_as_xyz
'x, y, z'
'-x, -y, -z'

loop_
_atom_site_label
_atom_site_type_symbol
_atom_site_fract_x
_atom_site_fract_y
_atom_site_fract_z
_atom_site_U_iso_or_equiv
_atom_site_adp_type
_atom_site_occupancy
_atom_site_symmetry_multiplicity
_atom_site_calc_flag
_atom_site_refinement_flags
Al1 Al 0.09183(5) 0.52689(5) 0.02416(3) 0.02280(14) Uani 1 1 d .
N1 N 0.02389(15) 0.61883(14) 0.11904(9) 0.0223(3) Uani 1 1 d .
C1 C 0.02679(18) 0.72464(16) 0.05605(11) 0.0238(4) Uani 1 1 d .
N2 N 0.08102(15) 0.70141(14) -0.02573(9) 0.0232(3) Uani 1 1 d .
C2 C -0.0242(2) 0.85184(18) 0.07352(13) 0.0371(5) Uani 1 1 d .
H2A H 0.0466 0.8913 0.0490 0.056 Uiso 1 1 calc R
H2B H -0.0455 0.8438 0.1399 0.056 Uiso 1 1 calc R
H2C H -0.1072 0.9039 0.0430 0.056 Uiso 1 1 calc R
C3 C -0.03577(19) 0.61781(16) 0.21167(11) 0.0242(4) Uani 1 1 d .
C4 C 0.0519(2) 0.57537(18) 0.28060(12) 0.0291(4) Uani 1 1 d .
C5 C -0.0077(2) 0.5793(2) 0.37001(13) 0.0360(5) Uani 1 1 d .
H5 H 0.0496 0.5515 0.4176 0.043 Uiso 1 1 calc R
C6 C -0.1476(2) 0.6224(2) 0.39105(13) 0.0393(5) Uani 1 1 d .
H6 H -0.1859 0.6266 0.4522 0.047 Uiso 1 1 calc R
C7 C -0.2325(2) 0.6597(2) 0.32336(13) 0.0380(5) Uani 1 1 d .
H7 H -0.3291 0.6871 0.3388 0.046 Uiso 1 1 calc R
C8 C -0.17855(19) 0.65777(17) 0.23262(12) 0.0284(4) Uani 1 1 d .
C9 C 0.2063(2) 0.5297(2) 0.25674(13) 0.0398(5) Uani 1 1 d .
H9 H 0.2265 0.4899 0.2047 0.048 Uiso 1 1 calc R
C10 C 0.2818(3) 0.4311(3) 0.33589(16) 0.0655(8) Uani 1 1 d .
H10A H 0.2693 0.4689 0.3866 0.098 Uiso 1 1 calc R
H10B H 0.3798 0.3991 0.3148 0.098 Uiso 1 1 calc R
H10C H 0.2451 0.3617 0.3572 0.098 Uiso 1 1 calc R
C11 C 0.2602(3) 0.6404(3) 0.2230(2) 0.0695(9) Uani 1 1 d .
H11A H 0.2387 0.6835 0.2718 0.104 Uiso 1 1 calc R
H11B H 0.2165 0.6992 0.1685 0.104 Uiso 1 1 calc R
H11C H 0.3597 0.6093 0.2071 0.104 Uiso 1 1 calc R
C12 C -0.2752(2) 0.6927(2) 0.16096(13) 0.0362(5) Uani 1 1 d .
H12 H -0.2196 0.6981 0.0994 0.043 Uiso 1 1 calc R
C13 C -0.3362(3) 0.5898(3) 0.17791(16) 0.0548(7) Uani 1 1 d .
H13A H -0.3932 0.5838 0.2373 0.082 Uiso 1 1 calc R
H13B H -0.2620 0.5095 0.1786 0.082 Uiso 1 1 calc R
H13C H -0.3925 0.6101 0.1287 0.082 Uiso 1 1 calc R
C14 C -0.3869(3) 0.8203(3) 0.15768(19) 0.0690(9) Uani 1 1 d .
H14A H -0.4508 0.8147 0.2141 0.103 Uiso 1 1 calc R
H14B H -0.4367 0.8452 0.1042 0.103 Uiso 1 1 calc R
H14C H -0.3451 0.8829 0.1526 0.103 Uiso 1 1 calc R
C15 C 0.09506(18) 0.79839(17) -0.10661(11) 0.0243(4) Uani 1 1 d .
C16 C 0.22230(19) 0.81797(18) -0.13324(12) 0.0276(4) Uani 1 1 d .
C17 C 0.2336(2) 0.91405(19) -0.21177(13) 0.0334(4) Uani 1 1 d .
H17 H 0.3186 0.9287 -0.2311 0.040 Uiso 1 1 calc R
C18 C 0.1246(2) 0.9876(2) -0.26156(13) 0.0357(5) Uani 1 1 d .
H18 H 0.1339 1.0537 -0.3138 0.043 Uiso 1 1 calc R
C19 C 0.0011(2) 0.96544(19) -0.23575(13) 0.0350(5) Uani 1 1 d .
H19 H -0.0735 1.0161 -0.2710 0.042 Uiso 1 1 calc R
C20 C -0.01556(19) 0.86973(18) -0.15857(12) 0.0288(4) Uani 1 1 d .
C21 C 0.3445(2) 0.7363(2) -0.08016(14) 0.0359(5) Uani 1 1 d .
H21 H 0.3142 0.6753 -0.0264 0.043 Uiso 1 1 calc R
C22 C 0.4594(3) 0.6611(3) -0.1391(2) 0.0778(10) Uani 1 1 d .
H22A H 0.5005 0.7177 -0.1871 0.117 Uiso 1 1 calc R
H22B H 0.4221 0.6194 -0.1678 0.117 Uiso 1 1 calc R
H22C H 0.5295 0.5978 -0.1003 0.117 Uiso 1 1 calc R
C23 C 0.3998(4) 0.8091(3) -0.0436(2) 0.0843(11) Uani 1 1 d .
H23A H 0.4337 0.8674 -0.0950 0.126 Uiso 1 1 calc R
H23B H 0.4750 0.7509 -0.0071 0.126 Uiso 1 1 calc R
H23C H 0.3267 0.8565 -0.0045 0.126 Uiso 1 1 calc R
C24 C -0.1496(2) 0.8426(2) -0.13556(14) 0.0360(5) Uani 1 1 d .
H24 H -0.1481 0.7828 -0.0730 0.043 Uiso 1 1 calc R
C25 C -0.1609(3) 0.7778(3) -0.20356(17) 0.0553(7) Uani 1 1 d .
H25A H -0.1630 0.8344 -0.2656 0.083 Uiso 1 1 calc R
H25B H -0.2453 0.7568 -0.1858 0.083 Uiso 1 1 calc R
H25C H -0.0816 0.7008 -0.2028 0.083 Uiso 1 1 calc R
C26 C -0.2745(3) 0.9596(3) -0.1320(2) 0.0678(8) Uani 1 1 d .
H26A H -0.2639 1.0013 -0.0897 0.102 Uiso 1 1 calc R
H26B H -0.3570 0.9358 -0.1104 0.102 Uiso 1 1 calc R
H26C H -0.2830 1.0172 -0.1937 0.102 Uiso 1 1 calc R
C27 C 0.8241(3) 0.2926(3) 0.36477(18) 0.0591(7) Uani 1 1 d .
H27A H 0.8404 0.3724 0.3549 0.071 Uiso 1 1 calc R
H27B H 0.8481 0.2699 0.3052 0.071 Uiso 1 1 calc R
C28 C 0.9141(4) 0.1910(3) 0.4342(2) 0.0802(9) Uani 1 1 d .
H28A H 0.9059 0.1093 0.4384 0.096 Uiso 1 1 calc R
H28B H 1.0109 0.1852 0.4132 0.096 Uiso 1 1 calc R
C29 C 0.8756(5) 0.2162(5) 0.5280(3) 0.1126(14) Uani 1 1 d U
H29A H 0.8926 0.2933 0.5255 0.135 Uiso 1 1 calc R
H29B H 0.9332 0.1454 0.5725 0.135 Uiso 1 1 calc R
C30 C 0.7245(5) 0.2322(5) 0.5601(3) 0.1091(14) Uani 1 1 d U
H30A H 0.7094 0.1522 0.5685 0.131 Uiso 1 1 calc R
H30B H 0.6993 0.2535 0.6201 0.131 Uiso 1 1 calc R
C31 C 0.6352(5) 0.3346(4) 0.4906(3) 0.1137(15) Uani 1 1 d U
H31A H 0.5383 0.3402 0.5108 0.136 Uiso 1 1 calc R
H31B H 0.6431 0.4161 0.4873 0.136 Uiso 1 1 calc R
C32 C 0.6752(3) 0.3103(3) 0.3970(2) 0.0791(10) Uani 1 1 d .
H32A H 0.6184 0.3819 0.3525 0.095 Uiso 1 1 calc R
H32B H 0.6567 0.2342 0.3987 0.095 Uiso 1 1 calc R
C33 C 0.4450(3) 1.0443(3) 0.41143(19) 0.0657(8) Uani 1 1 d .
H33A H 0.3915 1.0360 0.3699 0.079 Uiso 1 1 calc R
H33B H 0.4774 1.1162 0.3791 0.079 Uiso 1 1 calc R
C34 C 0.5674(3) 0.9254(3) 0.43294(19) 0.0598(7) Uani 1 1 d .
H34A H 0.5355 0.8522 0.4585 0.072 Uiso 1 1 calc R
H34B H 0.6283 0.9144 0.3754 0.072 Uiso 1 1 calc R
C35 C 0.6469(3) 0.9301(3) 0.5011(2) 0.0615(7) Uani 1 1 d .
H35A H 0.6882 0.9970 0.4727 0.074 Uiso 1 1 calc R
H35B H 0.7223 0.8490 0.5169 0.074 Uiso 1 1 calc R
H1 H 0.239(3) 0.440(3) 0.0339(19) 0.074 Uiso 1 1 d .

loop_
_atom_site_aniso_label
_atom_site_aniso_U_11
_atom_site_aniso_U_22
_atom_site_aniso_U_33
_atom_site_aniso_U_23
_atom_site_aniso_U_13
_atom_site_aniso_U_12
Al1 0.0233(3) 0.0249(3) 0.0198(3) -0.0086(2) 0.0003(2) -0.0067(2)
N1 0.0275(8) 0.0252(7) 0.0146(7) -0.0057(6) 0.0004(6) -0.0104(6)
C1 0.0265(9) 0.0265(9) 0.0190(8) -0.0079(7) 0.0005(7) -0.0097(7)
N2 0.0270(8) 0.0271(8) 0.0164(7) -0.0077(6) 0.0028(6) -0.0111(6)
C2 0.0565(14) 0.0278(10) 0.0266(10) -0.0113(8) 0.0062(9) -0.0162(9)
C3 0.0311(9) 0.0243(9) 0.0171(8) -0.0071(7) 0.0029(7) -0.0105(7)
C4 0.0334(10) 0.0360(10) 0.0192(9) -0.0088(8) 0.0006(7) -0.0136(8)
C5 0.0419(12) 0.0460(12) 0.0196(9) -0.0109(8) -0.0025(8) -0.0126(9)
C6 0.0465(13) 0.0455(12) 0.0187(9) -0.0119(9) 0.0074(8) -0.0105(10)
C7 0.0347(11) 0.0424(12) 0.0265(10) -0.0109(9) 0.0074(8) -0.0060(9)
C8 0.0314(10) 0.0277(9) 0.0209(9) -0.0057(7) 0.0015(7) -0.0071(7)
C9 0.0322(11) 0.0662(15) 0.0220(10) -0.0145(10) -0.0008(8) -0.0164(10)
C10 0.0354(13) 0.107(2) 0.0325(12) -0.0122(13) -0.0065(10) -0.0032(13)
C11 0.0564(17) 0.115(3) 0.0574(17) -0.0223(17) 0.0019(14) -0.0552(18)
C12 0.0277(10) 0.0454(12) 0.0250(10) -0.0051(9) 0.0005(8) -0.0061(9)
C13 0.0486(15) 0.0825(19) 0.0386(13) -0.0018(12) -0.0097(11) -0.0363(14)
C14 0.0545(17) 0.0683(18) 0.0549(16) -0.0171(14) -0.0180(13) 0.0183(13)
C15 0.0299(9) 0.0265(9) 0.0166(8) -0.0072(7) 0.0030(7) -0.0113(7)
C16 0.0303(10) 0.0322(10) 0.0200(9) -0.0086(7) 0.0031(7) -0.0117(8)
C17 0.0383(11) 0.0406(11) 0.0233(9) -0.0077(8) 0.0055(8) -0.0206(9)
C18 0.0480(12) 0.0366(11) 0.0211(9) -0.0020(8) 0.0023(8) -0.0205(9)
C19 0.0374(11) 0.0367(11) 0.0245(10) -0.0021(8) -0.0057(8) -0.0090(9)
C20 0.0297(10) 0.0329(10) 0.0225(9) -0.0078(8) 0.0003(7) -0.0103(8)
C21 0.0288(10) 0.0433(12) 0.0323(10) -0.0017(9) -0.0011(8) -0.0163(9)
C22 0.0506(16) 0.083(2) 0.100(2) -0.0545(19) -0.0285(17) 0.0126(15)
C23 0.094(3) 0.0682(19) 0.108(3) -0.0371(18) -0.065(2) -0.0057(18)
C24 0.0297(10) 0.0419(11) 0.0306(10) -0.0018(9) -0.0037(8) -0.0116(9)
C25 0.0566(16) 0.0797(18) 0.0441(14) -0.0102(13) -0.0066(12) -0.0426(15)
C26 0.0325(13) 0.0584(16) 0.095(2) -0.0131(15) 0.0025(14) -0.0075(11)
C27 0.0682(18) 0.0576(16) 0.0443(14) -0.0087(12) -0.0037(13) -0.0184(13)
C28 0.082(2) 0.086(2) 0.0588(18) 0.0015(16) -0.0195(16) -0.0225(18)
C29 0.151(4) 0.144(3) 0.075(2) -0.013(2) -0.042(2) -0.080(3)
C30 0.149(3) 0.146(3) 0.062(2) -0.046(2) 0.012(2) -0.080(3)
C31 0.107(3) 0.093(3) 0.140(3) -0.058(2) 0.054(3) -0.047(2)
C32 0.068(2) 0.068(2) 0.083(2) 0.0051(17) -0.0030(18) -0.0263(16)
C33 0.075(2) 0.0661(18) 0.0512(16) -0.0113(14) 0.0041(14) -0.0272(15)
C34 0.0706(18) 0.0503(15) 0.0555(16) -0.0220(12) 0.0254(14) -0.0278(13)
C35 0.0536(16) 0.0477(15) 0.0678(18) -0.0093(13) 0.0106(14) -0.0144(12)

loop_
_atom_type_symbol
_atom_type_description
_atom_type_scat_dispersion_real
_atom_type_scat_dispersion_imag
_atom_type_scat_source
C C 0.0033 0.0016 'International Tables Vol C Tables 4.2.6.8 and 6.1.1.4'
H H 0.0000 0.0000 'International Tables Vol C Tables 4.2.6.8 and 6.1.1.4'
N N 0.0061 0.0033 'International Tables Vol C Tables 4.2.6.8 and 6.1.1.4'
Al Al 0.0645 0.0514 'International Tables Vol C Tables 4.2.6.8 and 6.1.1.4'

loop_
_geom_angle_atom_site_label_1
_geom_angle_atom_site_label_2
_geom_angle_atom_site_label_3
_geom_angle
_geom_angle_site_symmetry_1
_geom_angle_site_symmetry_3
N2 Al1 N1 68.40(6) . .
N2 Al1 Al1 114.01(6) . 2_565
N1 Al1 Al1 114.34(5) . 2_565
N2 Al1 H1 111.8(10) . .
N1 Al1 H1 111.1(10) . .
Al1 Al1 H1 124.1(10) 2_565 .
C1 N1 C3 122.01(14) . .
C1 N1 Al1 90.34(10) . .
C3 N1 Al1 146.77(12) . .
N1 C1 N2 110.34(15) . .
N1 C1 C2 125.29(15) . .
N2 C1 C2 124.37(16) . .
C1 N2 C15 122.47(15) . .
C1 N2 Al1 90.66(11) . .
C15 N2 Al1 146.45(12) . .
C1 C2 H2A 109.5 . .
C1 C2 H2B 109.5 . .
H2A C2 H2B 109.5 . .
C1 C2 H2C 109.5 . .
H2A C2 H2C 109.5 . .
H2B C2 H2C 109.5 . .
C8 C3 C4 121.26(16) . .
C8 C3 N1 120.21(16) . .
C4 C3 N1 118.53(15) . .
C5 C4 C3 117.90(17) . .
C5 C4 C9 121.68(17) . .
C3 C4 C9 120.41(16) . .
C6 C5 C4 121.48(18) . .
C6 C5 H5 119.3 . .
C4 C5 H5 119.3 . .
C5 C6 C7 120.02(18) . .
C5 C6 H6 120.0 . .
C7 C6 H6 120.0 . .
C6 C7 C8 120.98(19) . .
C6 C7 H7 119.5 . .
C8 C7 H7 119.5 . .
C7 C8 C3 118.28(17) . .
C7 C8 C12 119.44(17) . .
C3 C8 C12 122.21(16) . .
C4 C9 C10 113.03(17) . .
C4 C9 C11 110.6(2) . .
C10 C9 C11 110.6(2) . .
C4 C9 H9 107.5 . .
C10 C9 H9 107.5 . .
C11 C9 H9 107.5 . .
C9 C10 H10A 109.5 . .
C9 C10 H10B 109.5 . .
H10A C10 H10B 109.5 . .
C9 C10 H10C 109.5 . .
H10A C10 H10C 109.5 . .
H10B C10 H10C 109.5 . .
C9 C11 H11A 109.5 . .
C9 C11 H11B 109.5 . .
H11A C11 H11B 109.5 . .
C9 C11 H11C 109.5 . .
H11A C11 H11C 109.5 . .
H11B C11 H11C 109.5 . .
C13 C12 C8 110.11(17) . .
C13 C12 C14 111.4(2) . .
C8 C12 C14 112.38(19) . .
C13 C12 H12 107.6 . .
C8 C12 H12 107.6 . .
C14 C12 H12 107.6 . .
C12 C13 H13A 109.5 . .
C12 C13 H13B 109.5 . .
H13A C13 H13B 109.5 . .
C12 C13 H13C 109.5 . .
H13A C13 H13C 109.5 . .
H13B C13 H13C 109.5 . .
C12 C14 H14A 109.5 . .
C12 C14 H14B 109.5 . .
H14A C14 H14B 109.5 . .
C12 C14 H14C 109.5 . .
H14A C14 H14C 109.5 . .
H14B C14 H14C 109.5 . .
C20 C15 C16 121.29(16) . .
C20 C15 N2 120.00(16) . .
C16 C15 N2 118.70(16) . .
C17 C16 C15 117.88(18) . .
C17 C16 C21 120.66(17) . .
C15 C16 C21 121.46(16) . .
C18 C17 C16 121.45(19) . .
C18 C17 H17 119.3 . .
C16 C17 H17 119.3 . .
C17 C18 C19 120.02(18) . .
C17 C18 H18 120.0 . .
C19 C18 H18 120.0 . .
C18 C19 C20 121.00(19) . .
C18 C19 H19 119.5 . .
C20 C19 H19 119.5 . .
C19 C20 C15 118.30(18) . .
C19 C20 C24 119.66(18) . .
C15 C20 C24 122.00(16) . .
C23 C21 C16 113.3(2) . .
C23 C21 C22 109.1(2) . .
C16 C21 C22 111.01(19) . .
C23 C21 H21 107.7 . .
C16 C21 H21 107.7 . .
C22 C21 H21 107.7 . .
C21 C22 H22A 109.5 . .
C21 C22 H22B 109.5 . .
H22A C22 H22B 109.5 . .
C21 C22 H22C 109.5 . .
H22A C22 H22C 109.5 . .
H22B C22 H22C 109.5 . .
C21 C23 H23A 109.5 . .
C21 C23 H23B 109.5 . .
H23A C23 H23B 109.5 . .
C21 C23 H23C 109.5 . .
H23A C23 H23C 109.5 . .
H23B C23 H23C 109.5 . .
C20 C24 C26 112.69(19) . .
C20 C24 C25 110.49(17) . .
C26 C24 C25 110.7(2) . .
C20 C24 H24 107.6 . .
C26 C24 H24 107.6 . .
C25 C24 H24 107.6 . .
C24 C25 H25A 109.5 . .
C24 C25 H25B 109.5 . .
H25A C25 H25B 109.5 . .
C24 C25 H25C 109.5 . .
H25A C25 H25C 109.5 . .
H25B C25 H25C 109.5 . .
C24 C26 H26A 109.5 . .
C24 C26 H26B 109.5 . .
H26A C26 H26B 109.5 . .
C24 C26 H26C 109.5 . .
H26A C26 H26C 109.5 . .
H26B C26 H26C 109.5 . .
C32 C27 C28 111.0(3) . .
C32 C27 H27A 109.4 . .
C28 C27 H27A 109.4 . .
C32 C27 H27B 109.4 . .
C28 C27 H27B 109.4 . .
H27A C27 H27B 108.0 . .
C29 C28 C27 111.8(3) . .
C29 C28 H28A 109.3 . .
C27 C28 H28A 109.3 . .
C29 C28 H28B 109.3 . .
C27 C28 H28B 109.3 . .
H28A C28 H28B 107.9 . .
C28 C29 C30 110.4(3) . .
C28 C29 H29A 109.6 . .
C30 C29 H29A 109.6 . .
C28 C29 H29B 109.6 . .
C30 C29 H29B 109.6 . .
H29A C29 H29B 108.1 . .
C31 C30 C29 110.5(3) . .
C31 C30 H30A 109.5 . .
C29 C30 H30A 109.5 . .
C31 C30 H30B 109.5 . .
C29 C30 H30B 109.5 . .
H30A C30 H30B 108.1 . .
C32 C31 C30 111.5(3) . .
C32 C31 H31A 109.3 . .
C30 C31 H31A 109.3 . .
C32 C31 H31B 109.3 . .
C30 C31 H31B 109.3 . .
H31A C31 H31B 108.0 . .
C31 C32 C27 111.9(3) . .
C31 C32 H32A 109.2 . .
C27 C32 H32A 109.2 . .
C31 C32 H32B 109.2 . .
C27 C32 H32B 109.2 . .
H32A C32 H32B 107.9 . .
C34 C33 C35 111.3(2) . 2_676
C34 C33 H33A 109.4 . .
C35 C33 H33A 109.4 2_676 .
C34 C33 H33B 109.4 . .
C35 C33 H33B 109.4 2_676 .
H33A C33 H33B 108.0 . .
C35 C34 C33 111.3(2) . .
C35 C34 H34A 109.4 . .
C33 C34 H34A 109.4 . .
C35 C34 H34B 109.4 . .
C33 C34 H34B 109.4 . .
H34A C34 H34B 108.0 . .
C34 C35 C33 111.3(2) . 2_676
C34 C35 H35A 109.4 . .
C33 C35 H35A 109.4 2_676 .
C34 C35 H35B 109.4 . .
C33 C35 H35B 109.4 2_676 .
H35A C35 H35B 108.0 . .

loop_
_geom_bond_atom_site_label_1
_geom_bond_atom_site_label_2
_geom_bond_distance
_geom_bond_site_symmetry_2
Al1 N2 1.9429(15) .
Al1 N1 1.9506(15) .
Al1 Al1 2.5756(11) 2_565
Al1 H1 1.52(3) .
N1 C1 1.333(2) .
N1 C3 1.428(2) .
C1 N2 1.333(2) .
C1 C2 1.494(3) .
N2 C15 1.432(2) .
C2 H2A 0.9800 .
C2 H2B 0.9800 .
C2 H2C 0.9800 .
C3 C8 1.401(3) .
C3 C4 1.406(3) .
C4 C5 1.392(3) .
C4 C9 1.517(3) .
C5 C6 1.374(3) .
C5 H5 0.9500 .
C6 C7 1.380(3) .
C6 H6 0.9500 .
C7 C8 1.394(3) .
C7 H7 0.9500 .
C8 C12 1.522(3) .
C9 C10 1.521(3) .
C9 C11 1.532(4) .
C9 H9 1.0000 .
C10 H10A 0.9800 .
C10 H10B 0.9800 .
C10 H10C 0.9800 .
C11 H11A 0.9800 .
C11 H11B 0.9800 .
C11 H11C 0.9800 .
C12 C13 1.522(3) .
C12 C14 1.525(3) .
C12 H12 1.0000 .
C13 H13A 0.9800 .
C13 H13B 0.9800 .
C13 H13C 0.9800 .
C14 H14A 0.9800 .
C14 H14B 0.9800 .
C14 H14C 0.9800 .
C15 C20 1.400(3) .
C15 C16 1.408(3) .
C16 C17 1.398(3) .
C16 C21 1.515(3) .
C17 C18 1.372(3) .
C17 H17 0.9500 .
C18 C19 1.384(3) .
C18 H18 0.9500 .
C19 C20 1.397(3) .
C19 H19 0.9500 .
C20 C24 1.520(3) .
C21 C23 1.499(3) .
C21 C22 1.521(3) .
C21 H21 1.0000 .
C22 H22A 0.9800 .
C22 H22B 0.9800 .
C22 H22C 0.9800 .
C23 H23A 0.9800 .
C23 H23B 0.9800 .
C23 H23C 0.9800 .
C24 C26 1.522(3) .
C24 C25 1.529(3) .
C24 H24 1.0000 .
C25 H25A 0.9800 .
C25 H25B 0.9800 .
C25 H25C 0.9800 .
C26 H26A 0.9800 .
C26 H26B 0.9800 .
C26 H26C 0.9800 .
C27 C32 1.502(4) .
C27 C28 1.506(4) .
C27 H27A 0.9900 .
C27 H27B 0.9900 .
C28 C29 1.506(5) .
C28 H28A 0.9900 .
C28 H28B 0.9900 .
C29 C30 1.527(6) .
C29 H29A 0.9900 .
C29 H29B 0.9900 .
C30 C31 1.507(6) .
C30 H30A 0.9900 .
C30 H30B 0.9900 .
C31 C32 1.498(5) .
C31 H31A 0.9900 .
C31 H31B 0.9900 .
C32 H32A 0.9900 .
C32 H32B 0.9900 .
C33 C34 1.515(4) .
C33 C35 1.524(4) 2_676
C33 H33A 0.9900 .
C33 H33B 0.9900 .
C34 C35 1.507(4) .
C34 H34A 0.9900 .
C34 H34B 0.9900 .
C35 C33 1.524(4) 2_676
C35 H35A 0.9900 .
C35 H35B 0.9900 .
